data_4307114
loop_
_publ_author_name
'Jun Xia'
'Bin Zhao'
'Hong-Sheng Wang'
'Wei Shi'
'Yue Ma'
'Hai-Bin Song'
'Peng Cheng'
'Dai-Zheng Liao'
'Shi-Ping Yan'

_publ_section_title
;
Two- and Three-Dimensional Lanthanide Complexes: Synthesis, Crystal
Structures, and Properties
;
_journal_name_full 'Inorganic Chemistry'
_journal_page_first 3450
_journal_page_last 3458
_journal_paper_doi 10.1021/ic061620p
_journal_volume 46
_journal_year 2007
_chemical_formula_sum 'C15 H18 N6 O18 Pr2'
_chemical_formula_weight 852.17
_chemical_name_systematic
; 
 ? 
;
_space_group_IT_number 9
_symmetry_cell_setting monoclinic
_symmetry_space_group_name_Hall 'C -2yc'
_symmetry_space_group_name_H-M 'C 1 c 1'
_atom_sites_solution_hydrogens geom
_atom_sites_solution_primary direct
_atom_sites_solution_secondary difmap
_audit_creation_method SHELXL-97
_cell_angle_alpha 90.00
_cell_angle_beta 98.4240(10)
_cell_angle_gamma 90.00
_cell_formula_units_Z 4
_cell_length_a 15.6873(13)
_cell_length_b 8.8288(7)
_cell_length_c 18.3278(15)
_cell_measurement_reflns_used 5067
_cell_measurement_temperature 273(2)
_cell_measurement_theta_max 27.88
_cell_measurement_theta_min 2.25
_cell_volume 2511.0(4)
_computing_cell_refinement 'Bruker SMART'
_computing_data_collection 'Bruker SMART'
_computing_data_reduction 'Bruker SAINT'
_computing_molecular_graphics 'Bruker SHELXTL'
_computing_publication_material 'Bruker SHELXTL'
_computing_structure_refinement 'SHELXL-97 (Sheldrick, 1997)'
_computing_structure_solution 'SHELXS-97 (Sheldrick, 1990)'
_diffrn_ambient_temperature 273(2)
_diffrn_measured_fraction_theta_full 0.996
_diffrn_measured_fraction_theta_max 0.996
_diffrn_measurement_device_type 'CCD area detector'
_diffrn_measurement_method 'phi and omega scans'
_diffrn_radiation_monochromator graphite
_diffrn_radiation_source 'fine-focus sealed tube'
_diffrn_radiation_type MoK\a
_diffrn_radiation_wavelength 0.71073
_diffrn_reflns_av_R_equivalents 0.0189
_diffrn_reflns_av_sigmaI/netI 0.0341
_diffrn_reflns_limit_h_max 15
_diffrn_reflns_limit_h_min -18
_diffrn_reflns_limit_k_max 10
_diffrn_reflns_limit_k_min -10
_diffrn_reflns_limit_l_max 21
_diffrn_reflns_limit_l_min -21
_diffrn_reflns_number 6643
_diffrn_reflns_theta_full 25.03
_diffrn_reflns_theta_max 25.03
_diffrn_reflns_theta_min 2.25
_exptl_absorpt_coefficient_mu 3.932
_exptl_absorpt_correction_T_max 1.000000
_exptl_absorpt_correction_T_min 0.830053
_exptl_absorpt_correction_type multi-scan
_exptl_absorpt_process_details SADABS
_exptl_crystal_colour COLORLESS
_exptl_crystal_density_diffrn 2.254
_exptl_crystal_density_meas ?
_exptl_crystal_density_method 'not measured'
_exptl_crystal_description BLOCK
_exptl_crystal_F_000 1648
_exptl_crystal_size_max 0.28
_exptl_crystal_size_mid 0.22
_exptl_crystal_size_min 0.20
_refine_diff_density_max 0.796
_refine_diff_density_min -0.555
_refine_diff_density_rms 0.085
_refine_ls_abs_structure_details 'Flack H D (1983), Acta Cryst. A39, 876-881'
_refine_ls_abs_structure_Flack -0.003(11)
_refine_ls_extinction_method none
_refine_ls_goodness_of_fit_ref 1.034
_refine_ls_hydrogen_treatment mixed
_refine_ls_matrix_type full
_refine_ls_number_parameters 370
_refine_ls_number_reflns 3530
_refine_ls_number_restraints 2
_refine_ls_restrained_S_all 1.034
_refine_ls_R_factor_all 0.0179
_refine_ls_R_factor_gt 0.0174
_refine_ls_shift/su_max 0.001
_refine_ls_shift/su_mean 0.000
_refine_ls_structure_factor_coef Fsqd
_refine_ls_weighting_details 'calc w=1/[\s^2^(Fo^2^)+(0.0182P)^2^+0.0000P] where P=(Fo^2^+2Fc^2^)/3'
_refine_ls_weighting_scheme calc
_refine_ls_wR_factor_gt 0.0405
_refine_ls_wR_factor_ref 0.0406
_reflns_number_gt 3473
_reflns_number_total 3530
_reflns_threshold_expression >2sigma(I)
_cod_data_source_file ic061620psi20060828_112715.cif
_cod_data_source_block 60519b
_cod_depositor_comments
;
The following automatic conversions were performed:
'_symmetry_cell_setting' value 'Monoclinic' changed to 'monoclinic'
according to '/home/saulius/struct/CIF-dictionaries/cif_core.dic'
dictionary named 'cif_core.dic' version 2.4.1 from
2010-06-29.

'_exptl_absorpt_correction_type' value 'MULTI-SCAN' changed
to 'multi-scan' according to
'/home/saulius/struct/CIF-dictionaries/cif_core.dic' dictionary named
'cif_core.dic' version 2.4.1 from 2010-06-29.

Automatic conversion script
Id: cif_fix_enum 1527 2010-12-29 10:47:43Z saulius 

The following automatic conversions were performed:

'_exptl_crystal_density_meas' value 'NONE' was changed to '?' - the
value is perceived as not measured.

Automatic conversion script
Id: cif_fix_values 3008 2015-01-20 13:52:24Z robertas 
;
_cod_database_code 4307114

loop_
_symmetry_equiv_pos_as_xyz
'x, y, z'
'x, -y, z+1/2'
'x+1/2, y+1/2, z'
'x+1/2, -y+1/2, z+1/2'

loop_
_atom_site_label
_atom_site_type_symbol
_atom_site_fract_x
_atom_site_fract_y
_atom_site_fract_z
_atom_site_U_iso_or_equiv
_atom_site_adp_type
_atom_site_occupancy
_atom_site_symmetry_multiplicity
_atom_site_calc_flag
_atom_site_refinement_flags
_atom_site_disorder_assembly
_atom_site_disorder_group
Pr1 Pr 0.453907(14) 0.04947(3) 0.142186(12) 0.01065(6) Uani 1 1 d . . .
Pr2 Pr 0.546145(14) 0.09061(3) 0.357825(12) 0.01320(7) Uani 1 1 d . . .
O1 O 0.4179(2) 0.1779(4) 0.26202(17) 0.0192(7) Uani 1 1 d . . .
O2 O 0.3269(2) 0.3088(4) 0.32143(19) 0.0293(9) Uani 1 1 d . . .
O3 O 0.0662(2) 0.4742(4) 0.06951(19) 0.0199(7) Uani 1 1 d . . .
O4 O 0.1265(2) 0.3676(4) -0.02131(19) 0.0255(8) Uani 1 1 d . . .
O5 O 0.3579(2) -0.0280(4) 0.03085(18) 0.0196(8) Uani 1 1 d . . .
O6 O 0.2466(3) -0.1566(5) -0.02846(19) 0.0433(12) Uani 1 1 d . . .
O7 O 0.0797(2) -0.3512(4) 0.22286(19) 0.0248(8) Uani 1 1 d . . .
O8 O 0.1836(3) -0.3072(5) 0.3136(2) 0.0368(10) Uani 1 1 d . . .
O9 O 0.4857(2) 0.2579(4) 0.06464(18) 0.0221(8) Uani 1 1 d . . .
O10 O 0.4771(3) 0.4341(4) -0.0222(2) 0.0343(10) Uani 1 1 d . . .
O11 O 0.4920(3) 0.8933(3) 0.26283(18) 0.0208(8) Uani 1 1 d . . .
O12 O 0.4986(4) 0.6694(4) 0.3207(2) 0.0594(16) Uani 1 1 d . . .
O13 O 0.4372(2) 0.1893(4) 0.43257(18) 0.0225(8) Uani 1 1 d . . .
H13A H 0.4121 0.1141 0.4491 0.034 Uiso 1 1 d R . .
H13B H 0.4060 0.2477 0.4029 0.034 Uiso 1 1 d R . .
O14 O 0.5511(4) 0.3756(4) 0.3672(3) 0.0506(12) Uani 1 1 d . . .
H14A H 0.5841 0.4130 0.3390 0.076 Uiso 1 1 d R . .
H14B H 0.5656 0.3885 0.4133 0.076 Uiso 1 1 d R . .
O15 O 0.6695(3) -0.1054(5) 0.3690(2) 0.0418(11) Uani 1 1 d . . .
H15A H 0.6852 -0.0543 0.3340 0.063 Uiso 1 1 d R . .
H15B H 0.6778 -0.2005 0.3683 0.063 Uiso 1 1 d R . .
O16 O 0.5079(3) -0.1249(4) 0.42640(18) 0.0300(9) Uani 1 1 d . . .
H16A H 0.5001 -0.1351 0.4710 0.045 Uiso 1 1 d R . .
H16B H 0.5026 -0.2041 0.3997 0.045 Uiso 1 1 d R . .
N1 N 0.3267(3) 0.2434(5) 0.1314(2) 0.0200(10) Uani 1 1 d . . .
N2 N 0.2668(3) 0.2832(5) 0.0759(2) 0.0211(10) Uani 1 1 d . . .
H2 H 0.2714 0.2686 0.0302 0.025 Uiso 1 1 calc R . .
N3 N 0.3090(3) -0.0848(5) 0.1616(2) 0.0224(11) Uani 1 1 d . . .
N4 N 0.2731(3) -0.1377(5) 0.2188(2) 0.0226(10) Uani 1 1 d . . .
H4 H 0.2920 -0.1197 0.2644 0.027 Uiso 1 1 calc R . .
N5 N 0.4709(3) 0.6598(4) 0.0758(2) 0.0222(9) Uani 1 1 d . . .
H5 H 0.4628 0.6868 0.0302 0.027 Uiso 1 1 calc R . .
N6 N 0.4732(3) 0.7551(5) 0.1320(2) 0.0206(10) Uani 1 1 d . . .
C1 C 0.3491(3) 0.2565(5) 0.2643(3) 0.0189(11) Uani 1 1 d . . .
C2 C 0.2949(3) 0.2845(5) 0.1923(3) 0.0186(11) Uani 1 1 d . . .
C3 C 0.2138(4) 0.3521(6) 0.1749(3) 0.0208(12) Uani 1 1 d . . .
H3 H 0.1786 0.3906 0.2071 0.025 Uiso 1 1 calc R . .
C4 C 0.1984(3) 0.3484(6) 0.0988(3) 0.0183(11) Uani 1 1 d . . .
C5 C 0.1240(3) 0.4006(5) 0.0446(3) 0.0167(11) Uani 1 1 d . . .
C6 C 0.2889(4) -0.1074(6) 0.0281(3) 0.0231(12) Uani 1 1 d . . .
C7 C 0.2625(3) -0.1398(6) 0.1014(2) 0.0193(10) Uani 1 1 d . . .
C8 C 0.1938(3) -0.2272(6) 0.1189(3) 0.0235(11) Uani 1 1 d . . .
H8 H 0.1515 -0.2763 0.0864 0.028 Uiso 1 1 calc R . .
C9 C 0.2027(3) -0.2241(6) 0.1944(3) 0.0181(10) Uani 1 1 d . . .
C10 C 0.1532(3) -0.2993(6) 0.2467(3) 0.0217(11) Uani 1 1 d . . .
C11 C 0.4824(3) 0.3944(5) 0.0421(3) 0.0210(11) Uani 1 1 d . . .
C12 C 0.4827(3) 0.5160(5) 0.0989(3) 0.0198(11) Uani 1 1 d . . .
C13 C 0.4928(4) 0.5180(6) 0.1741(3) 0.0242(12) Uani 1 1 d . . .
H13 H 0.5021 0.4362 0.2062 0.029 Uiso 1 1 calc R . .
C14 C 0.4858(4) 0.6697(5) 0.1917(3) 0.0200(11) Uani 1 1 d . . .
C15 C 0.4924(4) 0.7462(5) 0.2652(3) 0.0253(13) Uani 1 1 d . . .
O17 O 0.8160(3) 0.1953(5) 0.4339(2) 0.0455(11) Uani 1 1 d . . .
H17A H 0.8136 0.2643 0.4013 0.068 Uiso 1 1 d R . .
H17B H 0.8557 0.1295 0.4344 0.068 Uiso 1 1 d R . .
O18 O 0.2997(6) 0.9686(6) 0.3591(3) 0.113(3) Uani 1 1 d . . .

loop_
_atom_site_aniso_label
_atom_site_aniso_U_11
_atom_site_aniso_U_22
_atom_site_aniso_U_33
_atom_site_aniso_U_23
_atom_site_aniso_U_13
_atom_site_aniso_U_12
Pr1 0.00946(13) 0.01115(11) 0.01124(13) 0.00000(11) 0.00126(10) -0.00047(11)
Pr2 0.01280(14) 0.01554(12) 0.01108(13) 0.00033(11) 0.00121(10) -0.00102(11)
O1 0.0156(19) 0.0290(18) 0.0119(17) -0.0014(14) -0.0016(14) 0.0087(15)
O2 0.025(2) 0.043(2) 0.0199(19) -0.0018(16) 0.0042(16) 0.0159(17)
O3 0.0138(18) 0.0244(18) 0.0233(18) 0.0017(15) 0.0083(15) 0.0065(15)
O4 0.023(2) 0.039(2) 0.0136(18) 0.0002(16) 0.0002(15) 0.0102(17)
O5 0.0153(19) 0.027(2) 0.0172(17) -0.0022(15) 0.0035(14) -0.0077(16)
O6 0.037(3) 0.076(3) 0.016(2) -0.014(2) 0.0034(18) -0.032(2)
O7 0.016(2) 0.040(2) 0.0179(18) -0.0041(15) 0.0040(15) -0.0133(16)
O8 0.022(2) 0.067(3) 0.021(2) 0.0098(19) 0.0019(17) -0.020(2)
O9 0.030(2) 0.0151(17) 0.0224(17) 0.0003(14) 0.0062(16) -0.0009(15)
O10 0.066(3) 0.0207(19) 0.0173(19) 0.0011(14) 0.0088(19) 0.0006(18)
O11 0.032(2) 0.013(2) 0.015(2) 0.0009(13) -0.0026(16) 0.0023(15)
O12 0.140(5) 0.015(2) 0.021(2) -0.0002(17) 0.005(3) -0.002(3)
O13 0.020(2) 0.0251(18) 0.0227(18) 0.0047(16) 0.0040(15) 0.0038(15)
O14 0.085(4) 0.024(2) 0.039(2) 0.003(2) -0.005(2) -0.010(3)
O15 0.036(3) 0.046(3) 0.047(3) 0.018(2) 0.016(2) 0.020(2)
O16 0.058(3) 0.0189(18) 0.0160(17) -0.0034(14) 0.0146(18) -0.0109(18)
N1 0.019(2) 0.026(2) 0.015(2) -0.0012(18) 0.0016(18) 0.0080(19)
N2 0.017(2) 0.030(2) 0.015(2) -0.0001(18) -0.0011(18) 0.0109(19)
N3 0.026(3) 0.025(2) 0.018(2) -0.0011(17) 0.007(2) -0.0081(18)
N4 0.019(2) 0.035(3) 0.015(2) 0.0011(18) 0.0043(18) -0.0085(19)
N5 0.039(3) 0.0111(19) 0.017(2) 0.0000(16) 0.0027(19) 0.0007(18)
N6 0.029(3) 0.015(2) 0.019(2) -0.0017(18) 0.0063(19) 0.0030(18)
C1 0.018(3) 0.021(3) 0.017(3) 0.001(2) 0.002(2) 0.005(2)
C2 0.012(3) 0.024(3) 0.020(3) -0.005(2) 0.004(2) 0.003(2)
C3 0.024(3) 0.027(3) 0.011(2) -0.001(2) 0.001(2) 0.009(2)
C4 0.014(3) 0.023(3) 0.017(2) -0.004(2) -0.002(2) 0.002(2)
C5 0.016(3) 0.020(3) 0.013(2) 0.001(2) 0.001(2) 0.001(2)
C6 0.025(3) 0.029(3) 0.017(3) -0.003(2) 0.008(2) -0.004(2)
C7 0.012(3) 0.030(3) 0.017(2) 0.001(2) 0.004(2) -0.004(2)
C8 0.017(3) 0.031(3) 0.023(3) -0.002(2) 0.004(2) -0.013(2)
C9 0.010(2) 0.026(3) 0.018(2) -0.001(2) 0.004(2) -0.007(2)
C10 0.019(3) 0.025(3) 0.022(3) -0.003(2) 0.005(2) -0.006(2)
C11 0.026(3) 0.015(2) 0.023(3) 0.003(2) 0.006(2) -0.001(2)
C12 0.025(3) 0.015(2) 0.019(2) -0.0004(19) 0.003(2) -0.003(2)
C13 0.039(3) 0.017(2) 0.016(2) 0.001(2) 0.000(2) 0.001(2)
C14 0.029(3) 0.013(2) 0.017(2) -0.0011(19) 0.000(2) -0.002(2)
C15 0.042(3) 0.013(3) 0.020(3) 0.003(2) 0.000(3) 0.001(2)
O17 0.028(2) 0.078(3) 0.030(2) 0.003(2) 0.0012(18) -0.003(2)
O18 0.259(10) 0.051(3) 0.025(3) -0.011(2) 0.000(4) -0.022(4)

loop_
_atom_type_symbol
_atom_type_description
_atom_type_scat_dispersion_real
_atom_type_scat_dispersion_imag
_atom_type_scat_source
C C 0.0033 0.0016 'International Tables Vol C Tables 4.2.6.8 and 6.1.1.4'
H H 0.0000 0.0000 'International Tables Vol C Tables 4.2.6.8 and 6.1.1.4'
N N 0.0061 0.0033 'International Tables Vol C Tables 4.2.6.8 and 6.1.1.4'
O O 0.0106 0.0060 'International Tables Vol C Tables 4.2.6.8 and 6.1.1.4'
Pr Pr -0.2180 2.8214 'International Tables Vol C Tables 4.2.6.8 and 6.1.1.4'

loop_
_geom_angle_atom_site_label_1
_geom_angle_atom_site_label_2
_geom_angle_atom_site_label_3
_geom_angle
_geom_angle_site_symmetry_1
_geom_angle_site_symmetry_3
_geom_angle_publ_flag
O9 Pr1 O7 82.26(11) . 3 ?
O9 Pr1 O5 82.97(11) . . ?
O7 Pr1 O5 161.09(11) 3 . ?
O9 Pr1 O3 70.18(11) . 3_545 ?
O7 Pr1 O3 81.10(12) 3 3_545 ?
O5 Pr1 O3 82.81(11) . 3_545 ?
O9 Pr1 O11 149.42(11) . 1_545 ?
O7 Pr1 O11 67.17(11) 3 1_545 ?
O5 Pr1 O11 126.65(11) . 1_545 ?
O3 Pr1 O11 102.97(11) 3_545 1_545 ?
O9 Pr1 O1 104.63(11) . . ?
O7 Pr1 O1 65.81(10) 3 . ?
O5 Pr1 O1 129.85(11) . . ?
O3 Pr1 O1 146.90(11) 3_545 . ?
O11 Pr1 O1 64.24(10) 1_545 . ?
O9 Pr1 N1 71.23(13) . . ?
O7 Pr1 N1 110.47(13) 3 . ?
O5 Pr1 N1 75.56(12) . . ?
O3 Pr1 N1 137.54(12) 3_545 . ?
O11 Pr1 N1 119.30(12) 1_545 . ?
O1 Pr1 N1 61.41(11) . . ?
O9 Pr1 N6 132.45(12) . 1_545 ?
O7 Pr1 N6 107.85(13) 3 1_545 ?
O5 Pr1 N6 74.19(13) . 1_545 ?
O3 Pr1 N6 66.05(12) 3_545 1_545 ?
O11 Pr1 N6 61.38(11) 1_545 1_545 ?
O1 Pr1 N6 122.13(11) . 1_545 ?
N1 Pr1 N6 137.48(14) . 1_545 ?
O9 Pr1 N3 132.64(13) . . ?
O7 Pr1 N3 135.61(12) 3 . ?
O5 Pr1 N3 63.22(12) . . ?
O3 Pr1 N3 130.92(12) 3_545 . ?
O11 Pr1 N3 75.02(13) 1_545 . ?
O1 Pr1 N3 77.51(12) . . ?
N1 Pr1 N3 68.94(14) . . ?
N6 Pr1 N3 71.01(13) 1_545 . ?
O9 Pr1 Pr2 115.65(8) . . ?
O7 Pr1 Pr2 39.82(8) 3 . ?
O5 Pr1 Pr2 158.87(8) . . ?
O3 Pr1 Pr2 112.01(8) 3_545 . ?
O11 Pr1 Pr2 37.57(7) 1_545 . ?
O1 Pr1 Pr2 39.08(7) . . ?
N1 Pr1 Pr2 100.13(9) . . ?
N6 Pr1 Pr2 97.50(9) 1_545 . ?
N3 Pr1 Pr2 95.80(9) . . ?
O16 Pr2 O4 77.15(12) . 4 ?
O16 Pr2 O13 75.32(12) . . ?
O4 Pr2 O13 75.54(12) 4 . ?
O16 Pr2 O11 74.30(10) . 1_545 ?
O4 Pr2 O11 144.91(12) 4 1_545 ?
O13 Pr2 O11 115.55(12) . 1_545 ?
O16 Pr2 O14 139.58(14) . . ?
O4 Pr2 O14 77.16(14) 4 . ?
O13 Pr2 O14 68.37(16) . . ?
O11 Pr2 O14 137.77(12) 1_545 . ?
O16 Pr2 O8 136.57(14) . 3 ?
O4 Pr2 O8 83.49(12) 4 3 ?
O13 Pr2 O8 136.20(12) . 3 ?
O11 Pr2 O8 103.76(13) 1_545 3 ?
O14 Pr2 O8 69.70(18) . 3 ?
O16 Pr2 O15 70.70(14) . . ?
O4 Pr2 O15 75.23(14) 4 . ?
O13 Pr2 O15 139.05(12) . . ?
O11 Pr2 O15 76.37(14) 1_545 . ?
O14 Pr2 O15 130.39(17) . . ?
O8 Pr2 O15 66.89(14) 3 . ?
O16 Pr2 O1 111.22(12) . . ?
O4 Pr2 O1 145.88(12) 4 . ?
O13 Pr2 O1 75.02(10) . . ?
O11 Pr2 O1 65.62(10) 1_545 . ?
O14 Pr2 O1 76.24(13) . . ?
O8 Pr2 O1 106.61(11) 3 . ?
O15 Pr2 O1 138.86(12) . . ?
O16 Pr2 O7 137.67(11) . 3 ?
O4 Pr2 O7 132.73(11) 4 3 ?
O13 Pr2 O7 133.51(11) . 3 ?
O11 Pr2 O7 65.34(10) 1_545 3 ?
O14 Pr2 O7 82.08(14) . 3 ?
O8 Pr2 O7 49.41(11) 3 3 ?
O15 Pr2 O7 87.43(12) . 3 ?
O1 Pr2 O7 63.27(10) . 3 ?
O16 Pr2 C10 145.34(14) . 3 ?
O4 Pr2 C10 107.84(13) 4 3 ?
O13 Pr2 C10 139.34(13) . 3 ?
O11 Pr2 C10 85.43(12) 1_545 3 ?
O14 Pr2 C10 72.95(17) . 3 ?
O8 Pr2 C10 24.60(13) 3 3 ?
O15 Pr2 C10 77.44(14) . 3 ?
O1 Pr2 C10 84.22(13) . 3 ?
O7 Pr2 C10 24.91(12) 3 3 ?
O16 Pr2 Pr1 111.16(8) . . ?
O4 Pr2 Pr1 168.87(9) 4 . ?
O13 Pr2 Pr1 113.19(8) . . ?
O11 Pr2 Pr1 38.96(7) 1_545 . ?
O14 Pr2 Pr1 99.22(10) . . ?
O8 Pr2 Pr1 85.39(8) 3 . ?
O15 Pr2 Pr1 100.08(10) . . ?
O1 Pr2 Pr1 39.44(7) . . ?
O7 Pr2 Pr1 36.21(7) 3 . ?
C10 Pr2 Pr1 61.08(10) 3 . ?
O16 Pr2 H15A 88.7 . . ?
O4 Pr2 H15A 83.8 4 . ?
O13 Pr2 H15A 156.2 . . ?
O11 Pr2 H15A 75.6 1_545 . ?
O14 Pr2 H15A 118.7 . . ?
O8 Pr2 H15A 50.4 3 . ?
O15 Pr2 H15A 18.8 . . ?
O1 Pr2 H15A 128.0 . . ?
O7 Pr2 H15A 69.8 3 . ?
C10 Pr2 H15A 58.7 3 . ?
Pr1 Pr2 H15A 88.9 . . ?
C1 O1 Pr2 135.2(3) . . ?
C1 O1 Pr1 123.2(3) . . ?
Pr2 O1 Pr1 101.48(11) . . ?
C5 O3 Pr1 162.5(3) . 3_455 ?
C5 O4 Pr2 140.1(3) . 4_454 ?
C6 O5 Pr1 126.7(3) . . ?
C10 O7 Pr1 163.1(3) . 3_445 ?
C10 O7 Pr2 92.5(3) . 3_445 ?
Pr1 O7 Pr2 103.97(12) 3_445 3_445 ?
C10 O8 Pr2 96.4(3) . 3_445 ?
C11 O9 Pr1 155.3(3) . . ?
C15 O11 Pr2 131.9(3) . 1_565 ?
C15 O11 Pr1 123.9(3) . 1_565 ?
Pr2 O11 Pr1 103.47(10) 1_565 1_565 ?
Pr2 O13 H13A 108.2 . . ?
Pr2 O13 H13B 103.7 . . ?
H13A O13 H13B 116.6 . . ?
Pr2 O14 H14A 111.2 . . ?
Pr2 O14 H14B 101.7 . . ?
H14A O14 H14B 117.1 . . ?
Pr2 O15 H15A 83.2 . . ?
Pr2 O15 H15B 140.9 . . ?
H15A O15 H15B 116.7 . . ?
Pr2 O16 H16A 132.0 . . ?
Pr2 O16 H16B 111.1 . . ?
H16A O16 H16B 116.8 . . ?
N2 N1 C2 105.0(4) . . ?
N2 N1 Pr1 132.7(3) . . ?
C2 N1 Pr1 119.3(3) . . ?
N1 N2 C4 112.5(4) . . ?
N1 N2 H2 123.7 . . ?
C4 N2 H2 123.7 . . ?
C7 N3 N4 106.3(4) . . ?
C7 N3 Pr1 115.7(3) . . ?
N4 N3 Pr1 136.9(3) . . ?
N3 N4 C9 110.5(4) . . ?
N3 N4 H4 124.8 . . ?
C9 N4 H4 124.8 . . ?
N6 N5 C12 111.6(4) . . ?
N6 N5 H5 124.2 . . ?
C12 N5 H5 124.2 . . ?
C14 N6 N5 105.4(4) . . ?
C14 N6 Pr1 120.8(3) . 1_565 ?
N5 N6 Pr1 133.8(3) . 1_565 ?
O2 C1 O1 124.6(4) . . ?
O2 C1 C2 119.6(4) . . ?
O1 C1 C2 115.7(4) . . ?
N1 C2 C3 111.4(4) . . ?
N1 C2 C1 117.5(4) . . ?
C3 C2 C1 131.1(4) . . ?
C4 C3 C2 103.8(5) . . ?
C4 C3 H3 128.1 . . ?
C2 C3 H3 128.1 . . ?
N2 C4 C3 107.3(5) . . ?
N2 C4 C5 120.5(4) . . ?
C3 C4 C5 132.2(5) . . ?
O4 C5 O3 126.8(5) . . ?
O4 C5 C4 116.2(4) . . ?
O3 C5 C4 116.9(4) . . ?
O6 C6 O5 125.1(5) . . ?
O6 C6 C7 120.5(5) . . ?
O5 C6 C7 114.4(4) . . ?
N3 C7 C8 111.2(4) . . ?
N3 C7 C6 119.3(4) . . ?
C8 C7 C6 129.5(4) . . ?
C9 C8 C7 104.5(4) . . ?
C9 C8 H8 127.7 . . ?
C7 C8 H8 127.7 . . ?
N4 C9 C8 107.5(4) . . ?
N4 C9 C10 121.0(4) . . ?
C8 C9 C10 131.4(5) . . ?
O8 C10 O7 121.3(5) . . ?
O8 C10 C9 120.0(5) . . ?
O7 C10 C9 118.7(4) . . ?
O8 C10 Pr2 59.0(3) . 3_445 ?
O7 C10 Pr2 62.6(3) . 3_445 ?
C9 C10 Pr2 172.3(4) . 3_445 ?
O10 C11 O9 125.4(4) . . ?
O10 C11 C12 117.3(4) . . ?
O9 C11 C12 117.3(4) . . ?
N5 C12 C13 107.2(4) . . ?
N5 C12 C11 118.3(4) . . ?
C13 C12 C11 134.5(5) . . ?
C12 C13 C14 104.3(4) . . ?
C12 C13 H13 127.9 . . ?
C14 C13 H13 127.9 . . ?
N6 C14 C13 111.5(4) . . ?
N6 C14 C15 118.1(4) . . ?
C13 C14 C15 130.4(4) . . ?
O12 C15 O11 125.8(4) . . ?
O12 C15 C14 119.2(4) . . ?
O11 C15 C14 114.9(4) . . ?
H17A O17 H17B 117.2 . . ?

loop_
_geom_bond_atom_site_label_1
_geom_bond_atom_site_label_2
_geom_bond_distance
_geom_bond_site_symmetry_2
_geom_bond_publ_flag
Pr1 O9 2.421(3) . ?
Pr1 O7 2.448(3) 3 ?
Pr1 O5 2.450(3) . ?
Pr1 O3 2.451(3) 3_545 ?
Pr1 O11 2.600(3) 1_545 ?
Pr1 O1 2.606(3) . ?
Pr1 N1 2.615(4) . ?
Pr1 N6 2.626(4) 1_545 ?
Pr1 N3 2.635(5) . ?
Pr1 Pr2 4.0212(4) . ?
Pr2 O16 2.404(3) . ?
Pr2 O4 2.411(3) 4 ?
Pr2 O13 2.499(3) . ?
Pr2 O11 2.521(3) 1_545 ?
Pr2 O14 2.522(4) . ?
Pr2 O8 2.576(4) 3 ?
Pr2 O15 2.582(4) . ?
Pr2 O1 2.587(3) . ?
Pr2 O7 2.653(3) 3 ?
Pr2 C10 2.986(5) 3 ?
Pr2 H15A 2.6204 . ?
O1 C1 1.288(6) . ?
O2 C1 1.240(6) . ?
O3 C5 1.255(6) . ?
O3 Pr1 2.451(3) 3_455 ?
O4 C5 1.248(6) . ?
O4 Pr2 2.411(3) 4_454 ?
O5 C6 1.284(6) . ?
O6 C6 1.225(6) . ?
O7 C10 1.259(6) . ?
O7 Pr1 2.448(3) 3_445 ?
O7 Pr2 2.653(3) 3_445 ?
O8 C10 1.250(6) . ?
O8 Pr2 2.576(4) 3_445 ?
O9 C11 1.273(5) . ?
O10 C11 1.221(6) . ?
O11 C15 1.299(5) . ?
O11 Pr2 2.521(3) 1_565 ?
O11 Pr1 2.600(3) 1_565 ?
O12 C15 1.215(6) . ?
O13 H13A 0.8500 . ?
O13 H13B 0.8500 . ?
O14 H14A 0.8499 . ?
O14 H14B 0.8501 . ?
O15 H15A 0.8500 . ?
O15 H15B 0.8504 . ?
O16 H16A 0.8499 . ?
O16 H16B 0.8500 . ?
N1 N2 1.328(5) . ?
N1 C2 1.337(6) . ?
N2 C4 1.339(6) . ?
N2 H2 0.8600 . ?
N3 C7 1.323(6) . ?
N3 N4 1.343(6) . ?
N4 C9 1.363(6) . ?
N4 H4 0.8600 . ?
N5 N6 1.327(6) . ?
N5 C12 1.342(6) . ?
N5 H5 0.8600 . ?
N6 C14 1.319(6) . ?
N6 Pr1 2.626(4) 1_565 ?
C1 C2 1.484(7) . ?
C2 C3 1.399(7) . ?
C3 C4 1.379(7) . ?
C3 H3 0.9300 . ?
C4 C5 1.491(7) . ?
C6 C7 1.492(7) . ?
C7 C8 1.400(7) . ?
C8 C9 1.371(7) . ?
C8 H8 0.9300 . ?
C9 C10 1.477(7) . ?
C10 Pr2 2.986(5) 3_445 ?
C11 C12 1.495(7) . ?
C12 C13 1.364(7) . ?
C13 C14 1.386(7) . ?
C13 H13 0.9300 . ?
C14 C15 1.497(7) . ?
O17 H17A 0.8500 . ?
O17 H17B 0.8500 . ?

loop_
_geom_torsion_atom_site_label_1
_geom_torsion_atom_site_label_2
_geom_torsion_atom_site_label_3
_geom_torsion_atom_site_label_4
_geom_torsion
_geom_torsion_site_symmetry_1
_geom_torsion_site_symmetry_2
_geom_torsion_site_symmetry_3
_geom_torsion_site_symmetry_4
_geom_torsion_publ_flag
O9 Pr1 Pr2 O16 179.63(15) . . . . ?
O7 Pr1 Pr2 O16 -144.41(17) 3 . . . ?
O5 Pr1 Pr2 O16 29.6(3) . . . . ?
O3 Pr1 Pr2 O16 -102.59(14) 3_545 . . . ?
O11 Pr1 Pr2 O16 -19.97(18) 1_545 . . . ?
O1 Pr1 Pr2 O16 98.08(16) . . . . ?
N1 Pr1 Pr2 O16 105.69(14) . . . . ?
N6 Pr1 Pr2 O16 -35.45(14) 1_545 . . . ?
N3 Pr1 Pr2 O16 36.10(14) . . . . ?
O9 Pr1 Pr2 O4 -43.3(5) . . . 4 ?
O7 Pr1 Pr2 O4 -7.3(5) 3 . . 4 ?
O5 Pr1 Pr2 O4 166.7(6) . . . 4 ?
O3 Pr1 Pr2 O4 34.5(5) 3_545 . . 4 ?
O11 Pr1 Pr2 O4 117.1(5) 1_545 . . 4 ?
O1 Pr1 Pr2 O4 -124.9(5) . . . 4 ?
N1 Pr1 Pr2 O4 -117.2(5) . . . 4 ?
N6 Pr1 Pr2 O4 101.6(5) 1_545 . . 4 ?
N3 Pr1 Pr2 O4 173.2(5) . . . 4 ?
O9 Pr1 Pr2 O13 97.09(13) . . . . ?
O7 Pr1 Pr2 O13 133.05(16) 3 . . . ?
O5 Pr1 Pr2 O13 -52.9(3) . . . . ?
O3 Pr1 Pr2 O13 174.87(14) 3_545 . . . ?
O11 Pr1 Pr2 O13 -102.50(17) 1_545 . . . ?
O1 Pr1 Pr2 O13 15.54(15) . . . . ?
N1 Pr1 Pr2 O13 23.16(13) . . . . ?
N6 Pr1 Pr2 O13 -117.99(13) 1_545 . . . ?
N3 Pr1 Pr2 O13 -46.43(13) . . . . ?
O9 Pr1 Pr2 O11 -160.41(17) . . . 1_545 ?
O7 Pr1 Pr2 O11 -124.44(19) 3 . . 1_545 ?
O5 Pr1 Pr2 O11 49.6(3) . . . 1_545 ?
O3 Pr1 Pr2 O11 -82.63(17) 3_545 . . 1_545 ?
O1 Pr1 Pr2 O11 118.04(18) . . . 1_545 ?
N1 Pr1 Pr2 O11 125.66(17) . . . 1_545 ?
N6 Pr1 Pr2 O11 -15.48(17) 1_545 . . 1_545 ?
N3 Pr1 Pr2 O11 56.07(17) . . . 1_545 ?
O9 Pr1 Pr2 O14 26.77(17) . . . . ?
O7 Pr1 Pr2 O14 62.7(2) 3 . . . ?
O5 Pr1 Pr2 O14 -123.3(3) . . . . ?
O3 Pr1 Pr2 O14 104.55(17) 3_545 . . . ?
O11 Pr1 Pr2 O14 -172.8(2) 1_545 . . . ?
O1 Pr1 Pr2 O14 -54.78(19) . . . . ?
N1 Pr1 Pr2 O14 -47.17(17) . . . . ?
N6 Pr1 Pr2 O14 171.69(18) 1_545 . . . ?
N3 Pr1 Pr2 O14 -116.76(17) . . . . ?
O9 Pr1 Pr2 O8 -41.78(14) . . . 3 ?
O7 Pr1 Pr2 O8 -5.82(17) 3 . . 3 ?
O5 Pr1 Pr2 O8 168.2(3) . . . 3 ?
O3 Pr1 Pr2 O8 36.00(14) 3_545 . . 3 ?
O11 Pr1 Pr2 O8 118.63(18) 1_545 . . 3 ?
O1 Pr1 Pr2 O8 -123.33(16) . . . 3 ?
N1 Pr1 Pr2 O8 -115.71(14) . . . 3 ?
N6 Pr1 Pr2 O8 103.14(14) 1_545 . . 3 ?
N3 Pr1 Pr2 O8 174.69(14) . . . 3 ?
O9 Pr1 Pr2 O15 -107.31(14) . . . . ?
O7 Pr1 Pr2 O15 -71.34(17) 3 . . . ?
O5 Pr1 Pr2 O15 102.7(3) . . . . ?
O3 Pr1 Pr2 O15 -29.52(14) 3_545 . . . ?
O11 Pr1 Pr2 O15 53.10(18) 1_545 . . . ?
O1 Pr1 Pr2 O15 171.14(16) . . . . ?
N1 Pr1 Pr2 O15 178.76(16) . . . . ?
N6 Pr1 Pr2 O15 37.62(14) 1_545 . . . ?
N3 Pr1 Pr2 O15 109.17(14) . . . . ?
O9 Pr1 Pr2 O1 81.55(16) . . . . ?
O7 Pr1 Pr2 O1 117.51(17) 3 . . . ?
O5 Pr1 Pr2 O1 -68.5(3) . . . . ?
O3 Pr1 Pr2 O1 159.33(15) 3_545 . . . ?
O11 Pr1 Pr2 O1 -118.04(18) 1_545 . . . ?
N1 Pr1 Pr2 O1 7.62(15) . . . . ?
N6 Pr1 Pr2 O1 -133.53(15) 1_545 . . . ?
N3 Pr1 Pr2 O1 -61.98(15) . . . . ?
O9 Pr1 Pr2 O7 -35.96(16) . . . 3 ?
O5 Pr1 Pr2 O7 174.0(3) . . . 3 ?
O3 Pr1 Pr2 O7 41.82(16) 3_545 . . 3 ?
O11 Pr1 Pr2 O7 124.44(19) 1_545 . . 3 ?
O1 Pr1 Pr2 O7 -117.51(17) . . . 3 ?
N1 Pr1 Pr2 O7 -109.90(17) . . . 3 ?
N6 Pr1 Pr2 O7 108.96(16) 1_545 . . 3 ?
N3 Pr1 Pr2 O7 -179.49(16) . . . 3 ?
O9 Pr1 Pr2 C10 -37.83(15) . . . 3 ?
O7 Pr1 Pr2 C10 -1.87(18) 3 . . 3 ?
O5 Pr1 Pr2 C10 172.1(3) . . . 3 ?
O3 Pr1 Pr2 C10 39.95(15) 3_545 . . 3 ?
O11 Pr1 Pr2 C10 122.58(18) 1_545 . . 3 ?
O1 Pr1 Pr2 C10 -119.38(17) . . . 3 ?
N1 Pr1 Pr2 C10 -111.76(15) . . . 3 ?
N6 Pr1 Pr2 C10 107.09(15) 1_545 . . 3 ?
N3 Pr1 Pr2 C10 178.65(15) . . . 3 ?
O16 Pr2 O1 C1 79.3(4) . . . . ?
O4 Pr2 O1 C1 -19.2(5) 4 . . . ?
O13 Pr2 O1 C1 11.9(4) . . . . ?
O11 Pr2 O1 C1 139.6(5) 1_545 . . . ?
O14 Pr2 O1 C1 -59.0(4) . . . . ?
O8 Pr2 O1 C1 -122.5(4) 3 . . . ?
O15 Pr2 O1 C1 163.8(4) . . . . ?
O7 Pr2 O1 C1 -146.9(5) 3 . . . ?
C10 Pr2 O1 C1 -132.8(4) 3 . . . ?
Pr1 Pr2 O1 C1 177.2(5) . . . . ?
O16 Pr2 O1 Pr1 -97.89(13) . . . . ?
O4 Pr2 O1 Pr1 163.60(15) 4 . . . ?
O13 Pr2 O1 Pr1 -165.23(14) . . . . ?
O11 Pr2 O1 Pr1 -37.54(11) 1_545 . . . ?
O14 Pr2 O1 Pr1 123.88(17) . . . . ?
O8 Pr2 O1 Pr1 60.35(15) 3 . . . ?
O15 Pr2 O1 Pr1 -13.3(2) . . . . ?
O7 Pr2 O1 Pr1 35.92(10) 3 . . . ?
C10 Pr2 O1 Pr1 50.05(13) 3 . . . ?
O9 Pr1 O1 C1 69.5(4) . . . . ?
O7 Pr1 O1 C1 143.9(4) 3 . . . ?
O5 Pr1 O1 C1 -23.5(4) . . . . ?
O3 Pr1 O1 C1 145.6(3) 3_545 . . . ?
O11 Pr1 O1 C1 -140.9(4) 1_545 . . . ?
N1 Pr1 O1 C1 10.9(3) . . . . ?
N6 Pr1 O1 C1 -119.5(4) 1_545 . . . ?
N3 Pr1 O1 C1 -61.7(4) . . . . ?
Pr2 Pr1 O1 C1 -177.6(4) . . . . ?
O9 Pr1 O1 Pr2 -112.85(12) . . . . ?
O7 Pr1 O1 Pr2 -38.50(11) 3 . . . ?
O5 Pr1 O1 Pr2 154.11(11) . . . . ?
O3 Pr1 O1 Pr2 -36.8(2) 3_545 . . . ?
O11 Pr1 O1 Pr2 36.69(11) 1_545 . . . ?
N1 Pr1 O1 Pr2 -171.46(17) . . . . ?
N6 Pr1 O1 Pr2 58.08(17) 1_545 . . . ?
N3 Pr1 O1 Pr2 115.91(14) . . . . ?
O9 Pr1 O5 C6 -153.0(4) . . . . ?
O7 Pr1 O5 C6 168.1(4) 3 . . . ?
O3 Pr1 O5 C6 136.2(4) 3_545 . . . ?
O11 Pr1 O5 C6 35.4(5) 1_545 . . . ?
O1 Pr1 O5 C6 -49.8(4) . . . . ?
N1 Pr1 O5 C6 -80.6(4) . . . . ?
N6 Pr1 O5 C6 69.2(4) 1_545 . . . ?
N3 Pr1 O5 C6 -7.2(4) . . . . ?
Pr2 Pr1 O5 C6 0.0(6) . . . . ?
O7 Pr1 O9 C11 -85.8(8) 3 . . . ?
O5 Pr1 O9 C11 106.0(8) . . . . ?
O3 Pr1 O9 C11 -169.1(8) 3_545 . . . ?
O11 Pr1 O9 C11 -87.2(8) 1_545 . . . ?
O1 Pr1 O9 C11 -23.4(8) . . . . ?
N1 Pr1 O9 C11 29.0(8) . . . . ?
N6 Pr1 O9 C11 167.0(8) 1_545 . . . ?
N3 Pr1 O9 C11 63.0(8) . . . . ?
Pr2 Pr1 O9 C11 -63.5(8) . . . . ?
O9 Pr1 N1 N2 69.0(4) . . . . ?
O7 Pr1 N1 N2 142.8(4) 3 . . . ?
O5 Pr1 N1 N2 -18.3(4) . . . . ?
O3 Pr1 N1 N2 43.4(5) 3_545 . . . ?
O11 Pr1 N1 N2 -142.6(4) 1_545 . . . ?
O1 Pr1 N1 N2 -171.7(5) . . . . ?
N6 Pr1 N1 N2 -64.1(5) 1_545 . . . ?
N3 Pr1 N1 N2 -84.8(4) . . . . ?
Pr2 Pr1 N1 N2 -177.2(4) . . . . ?
O9 Pr1 N1 C2 -134.1(4) . . . . ?
O7 Pr1 N1 C2 -60.3(4) 3 . . . ?
O5 Pr1 N1 C2 138.5(4) . . . . ?
O3 Pr1 N1 C2 -159.7(3) 3_545 . . . ?
O11 Pr1 N1 C2 14.3(4) 1_545 . . . ?
O1 Pr1 N1 C2 -14.8(3) . . . . ?
N6 Pr1 N1 C2 92.7(4) 1_545 . . . ?
N3 Pr1 N1 C2 72.1(4) . . . . ?
Pr2 Pr1 N1 C2 -20.3(4) . . . . ?
C2 N1 N2 C4 0.3(5) . . . . ?
Pr1 N1 N2 C4 159.5(4) . . . . ?
O9 Pr1 N3 C7 56.2(4) . . . . ?
O7 Pr1 N3 C7 -171.0(3) 3 . . . ?
O5 Pr1 N3 C7 6.8(3) . . . . ?
O3 Pr1 N3 C7 -44.6(4) 3_545 . . . ?
O11 Pr1 N3 C7 -139.0(4) 1_545 . . . ?
O1 Pr1 N3 C7 154.7(4) . . . . ?
N1 Pr1 N3 C7 90.8(4) . . . . ?
N6 Pr1 N3 C7 -74.6(4) 1_545 . . . ?
Pr2 Pr1 N3 C7 -170.6(4) . . . . ?
O9 Pr1 N3 N4 -137.9(4) . . . . ?
O7 Pr1 N3 N4 -5.2(5) 3 . . . ?
O5 Pr1 N3 N4 172.7(5) . . . . ?
O3 Pr1 N3 N4 121.2(4) 3_545 . . . ?
O11 Pr1 N3 N4 26.9(4) 1_545 . . . ?
O1 Pr1 N3 N4 -39.4(4) . . . . ?
N1 Pr1 N3 N4 -103.3(5) . . . . ?
N6 Pr1 N3 N4 91.3(5) 1_545 . . . ?
Pr2 Pr1 N3 N4 -4.7(5) . . . . ?
C7 N3 N4 C9 -1.2(6) . . . . ?
Pr1 N3 N4 C9 -167.9(4) . . . . ?
C12 N5 N6 C14 -0.7(6) . . . . ?
C12 N5 N6 Pr1 -178.6(3) . . . 1_565 ?
Pr2 O1 C1 O2 -2.7(8) . . . . ?
Pr1 O1 C1 O2 174.0(4) . . . . ?
Pr2 O1 C1 C2 176.9(3) . . . . ?
Pr1 O1 C1 C2 -6.4(6) . . . . ?
N2 N1 C2 C3 -0.4(6) . . . . ?
Pr1 N1 C2 C3 -163.0(4) . . . . ?
N2 N1 C2 C1 -178.9(4) . . . . ?
Pr1 N1 C2 C1 18.5(6) . . . . ?
O2 C1 C2 N1 171.4(5) . . . . ?
O1 C1 C2 N1 -8.2(7) . . . . ?
O2 C1 C2 C3 -6.7(9) . . . . ?
O1 C1 C2 C3 173.7(5) . . . . ?
N1 C2 C3 C4 0.4(6) . . . . ?
C1 C2 C3 C4 178.6(5) . . . . ?
N1 N2 C4 C3 -0.1(6) . . . . ?
N1 N2 C4 C5 -179.8(4) . . . . ?
C2 C3 C4 N2 -0.2(6) . . . . ?
C2 C3 C4 C5 179.5(5) . . . . ?
Pr2 O4 C5 O3 3.1(9) 4_454 . . . ?
Pr2 O4 C5 C4 -176.0(3) 4_454 . . . ?
Pr1 O3 C5 O4 126.5(9) 3_455 . . . ?
Pr1 O3 C5 C4 -54.4(13) 3_455 . . . ?
N2 C4 C5 O4 6.2(7) . . . . ?
C3 C4 C5 O4 -173.5(6) . . . . ?
N2 C4 C5 O3 -173.0(5) . . . . ?
C3 C4 C5 O3 7.3(9) . . . . ?
Pr1 O5 C6 O6 -172.6(4) . . . . ?
Pr1 O5 C6 C7 6.4(6) . . . . ?
N4 N3 C7 C8 1.5(6) . . . . ?
Pr1 N3 C7 C8 171.5(3) . . . . ?
N4 N3 C7 C6 -177.0(4) . . . . ?
Pr1 N3 C7 C6 -7.0(6) . . . . ?
O6 C6 C7 N3 -179.7(5) . . . . ?
O5 C6 C7 N3 1.2(7) . . . . ?
O6 C6 C7 C8 2.2(9) . . . . ?
O5 C6 C7 C8 -176.9(5) . . . . ?
N3 C7 C8 C9 -1.2(6) . . . . ?
C6 C7 C8 C9 177.1(5) . . . . ?
N3 N4 C9 C8 0.5(6) . . . . ?
N3 N4 C9 C10 178.2(4) . . . . ?
C7 C8 C9 N4 0.4(6) . . . . ?
C7 C8 C9 C10 -177.0(5) . . . . ?
Pr2 O8 C10 O7 -7.2(6) 3_445 . . . ?
Pr2 O8 C10 C9 171.1(4) 3_445 . . . ?
Pr1 O7 C10 O8 -160.0(9) 3_445 . . . ?
Pr2 O7 C10 O8 6.9(5) 3_445 . . . ?
Pr1 O7 C10 C9 21.6(15) 3_445 . . . ?
Pr2 O7 C10 C9 -171.4(4) 3_445 . . . ?
Pr1 O7 C10 Pr2 -166.9(13) 3_445 . . 3_445 ?
N4 C9 C10 O8 -12.8(8) . . . . ?
C8 C9 C10 O8 164.4(6) . . . . ?
N4 C9 C10 O7 165.6(5) . . . . ?
C8 C9 C10 O7 -17.3(9) . . . . ?
N4 C9 C10 Pr2 68(3) . . . 3_445 ?
C8 C9 C10 Pr2 -115(3) . . . 3_445 ?
Pr1 O9 C11 O10 -141.9(6) . . . . ?
Pr1 O9 C11 C12 36.4(11) . . . . ?
N6 N5 C12 C13 0.4(6) . . . . ?
N6 N5 C12 C11 -179.7(4) . . . . ?
O10 C11 C12 N5 4.9(8) . . . . ?
O9 C11 C12 N5 -173.6(5) . . . . ?
O10 C11 C12 C13 -175.2(6) . . . . ?
O9 C11 C12 C13 6.3(9) . . . . ?
N5 C12 C13 C14 0.0(6) . . . . ?
C11 C12 C13 C14 -179.9(6) . . . . ?
N5 N6 C14 C13 0.7(6) . . . . ?
Pr1 N6 C14 C13 178.9(4) 1_565 . . . ?
N5 N6 C14 C15 179.3(5) . . . . ?
Pr1 N6 C14 C15 -2.4(7) 1_565 . . . ?
C12 C13 C14 N6 -0.5(6) . . . . ?
C12 C13 C14 C15 -178.9(6) . . . . ?
Pr2 O11 C15 O12 21.6(9) 1_565 . . . ?
Pr1 O11 C15 O12 -169.7(5) 1_565 . . . ?
Pr2 O11 C15 C14 -157.6(4) 1_565 . . . ?
Pr1 O11 C15 C14 11.2(7) 1_565 . . . ?
N6 C14 C15 O12 175.3(6) . . . . ?
C13 C14 C15 O12 -6.3(10) . . . . ?
N6 C14 C15 O11 -5.4(8) . . . . ?
C13 C14 C15 O11 172.9(6) . . . . ?
